data_7018170
loop_
_publ_author_name
'Shakirova, Julia R.'
'Grachova, Elena V.'
'Gurzhiy, Vladislav V.'
'Koshevoy, Igor O.'
'Melnikov, Alexei S.'
'Sizova, Olga V.'
'Tunik, Sergey P.'
'Laguna, Antonio'

_publ_section_title
;
 Luminescent heterometallic gold-copper alkynyl complexes stabilized by
 tridentate phosphine.
;
_journal_issue 10
_journal_name_full 'Dalton transactions (Cambridge, England : 2003)'
_journal_page_first 2941
_journal_page_last 2949
_journal_paper_doi 10.1039/c2dt11710j
_journal_volume 41
_journal_year 2012
_chemical_formula_sum 'C64 H52 Au3 B Cu F4 O3 P3'
_chemical_formula_weight 1703.22
_chemical_name_systematic
;
?
;
_space_group_IT_number 146
_symmetry_cell_setting trigonal
_symmetry_space_group_name_Hall 'R 3'
_symmetry_space_group_name_H-M 'R 3 :H'
_atom_sites_solution_hydrogens geom
_atom_sites_solution_primary direct
_atom_sites_solution_secondary difmap
_audit_creation_method SHELXL-97
_cell_angle_alpha 90.00
_cell_angle_beta 90.00
_cell_angle_gamma 120.00
_cell_formula_units_Z 3
_cell_length_a 17.1541(8)
_cell_length_b 17.1541(8)
_cell_length_c 16.7640(8)
_cell_measurement_reflns_used 7261
_cell_measurement_temperature 170(2)
_cell_measurement_theta_max 25.84
_cell_measurement_theta_min 2.37
_cell_volume 4272.1(3)
_computing_cell_refinement 'Bruker SAINT'
_computing_data_collection 'Bruker APEX2'
_computing_data_reduction 'Bruker SAINT'
_computing_structure_refinement 'SHELXL-97 (Sheldrick, 2008)'
_computing_structure_solution 'SHELXS-97 (Sheldrick, 2008)'
_diffrn_ambient_temperature 170(2)
_diffrn_measured_fraction_theta_full 1.000
_diffrn_measured_fraction_theta_max 1.000
_diffrn_measurement_device_type 'Bruker APEX-II CCD'
_diffrn_measurement_method '\f and \w scans'
_diffrn_radiation_monochromator graphite
_diffrn_radiation_source 'fine-focus sealed tube'
_diffrn_radiation_type MoK\a
_diffrn_radiation_wavelength 0.71073
_diffrn_reflns_av_R_equivalents 0.0306
_diffrn_reflns_av_sigmaI/netI 0.0366
_diffrn_reflns_limit_h_max 24
_diffrn_reflns_limit_h_min -24
_diffrn_reflns_limit_k_max 24
_diffrn_reflns_limit_k_min -24
_diffrn_reflns_limit_l_max 23
_diffrn_reflns_limit_l_min -23
_diffrn_reflns_number 18951
_diffrn_reflns_theta_full 30.00
_diffrn_reflns_theta_max 30.00
_diffrn_reflns_theta_min 1.83
_exptl_absorpt_coefficient_mu 8.215
_exptl_absorpt_correction_T_max 0.5934
_exptl_absorpt_correction_T_min 0.4734
_exptl_absorpt_correction_type multi-scan
_exptl_absorpt_process_details 'SADABS; Bruker, 2007'
_exptl_crystal_colour yellow-green
_exptl_crystal_density_diffrn 1.986
_exptl_crystal_density_method 'not measured'
_exptl_crystal_description prism
_exptl_crystal_F_000 2436
_exptl_crystal_size_max 0.3
_exptl_crystal_size_mid 0.2
_exptl_crystal_size_min 0.2
_refine_diff_density_max 0.900
_refine_diff_density_min -0.527
_refine_diff_density_rms 0.075
_refine_ls_abs_structure_details 'Flack H D (1983), Acta Cryst. A39, 876-881'
_refine_ls_abs_structure_Flack 0.000(4)
_refine_ls_extinction_method none
_refine_ls_goodness_of_fit_ref 0.857
_refine_ls_hydrogen_treatment constr
_refine_ls_matrix_type full
_refine_ls_number_parameters 240
_refine_ls_number_reflns 5509
_refine_ls_number_restraints 1
_refine_ls_restrained_S_all 0.857
_refine_ls_R_factor_all 0.0319
_refine_ls_R_factor_gt 0.0217
_refine_ls_shift/su_max 0.000
_refine_ls_shift/su_mean 0.000
_refine_ls_structure_factor_coef Fsqd
_refine_ls_weighting_details 'calc w=1/[\s^2^(Fo^2^)+(0.0203P)^2^+0.0000P] where P=(Fo^2^+2Fc^2^)/3'
_refine_ls_weighting_scheme calc
_refine_ls_wR_factor_gt 0.0395
_refine_ls_wR_factor_ref 0.0412
_reflns_number_gt 4536
_reflns_number_total 5509
_reflns_threshold_expression >2sigma(I)
_cod_data_source_file c2dt11710j.txt
_cod_data_source_block au3omexp
_cod_depositor_comments
;
The following automatic conversions were performed:

'_symmetry_cell_setting' value 'Trigonal' changed to 'trigonal'
according to /home/saulius/struct/CIF-dictionaries/cif_core.dic
dictionary named 'cif_core.dic' version 2.4.1 from 2010-06-29.

Automatic conversion script
Id: cif_fix_values 1715 2011-07-08 13:25:40Z adriana 
;
_cod_original_sg_symbol_H-M R3
_cod_database_code 7018170

loop_
_symmetry_equiv_pos_as_xyz
'x, y, z'
'-y, x-y, z'
'-x+y, -x, z'
'x+2/3, y+1/3, z+1/3'
'-y+2/3, x-y+1/3, z+1/3'
'-x+y+2/3, -x+1/3, z+1/3'
'x+1/3, y+2/3, z+2/3'
'-y+1/3, x-y+2/3, z+2/3'
'-x+y+1/3, -x+2/3, z+2/3'

loop_
_atom_site_label
_atom_site_type_symbol
_atom_site_fract_x
_atom_site_fract_y
_atom_site_fract_z
_atom_site_U_iso_or_equiv
_atom_site_adp_type
_atom_site_occupancy
_atom_site_symmetry_multiplicity
_atom_site_calc_flag
_atom_site_refinement_flags
Au1 Au 1.116606(9) 0.095138(9) 0.620310(6) 0.04469(4) Uani 1 1 d .
Cu1 Cu 1.0000 0.0000 0.48465(5) 0.0568(2) Uani 1 3 d S
P1 P 1.11831(6) 0.05835(7) 0.75091(6) 0.0373(2) Uani 1 1 d .
C1 C 1.0000 0.0000 0.7914(4) 0.0360(13) Uani 1 3 d S
H1 H 1.0000 0.0000 0.8499 0.043 Uiso 1 3 calc SR
C2 C 1.1127(3) 0.1302(3) 0.5061(3) 0.0528(10) Uani 1 1 d .
C3 C 1.1094(3) 0.1518(3) 0.4384(3) 0.0499(10) Uani 1 1 d .
C4 C 1.1127(3) 0.1848(3) 0.3594(2) 0.0465(9) Uani 1 1 d .
C5 C 1.1122(3) 0.2638(3) 0.3470(3) 0.0567(11) Uani 1 1 d .
H5 H 1.1083 0.2950 0.3907 0.068 Uiso 1 1 calc R
C6 C 1.1174(3) 0.2986(3) 0.2697(3) 0.0620(11) Uani 1 1 d .
H6 H 1.1161 0.3517 0.2627 0.074 Uiso 1 1 calc R
C7 C 1.1242(3) 0.2542(3) 0.2059(3) 0.0609(12) Uani 1 1 d .
C8 C 1.1218(4) 0.1742(3) 0.2172(3) 0.0699(13) Uani 1 1 d .
H8 H 1.1229 0.1419 0.1731 0.084 Uiso 1 1 calc R
C9 C 1.1179(3) 0.1404(3) 0.2927(3) 0.0626(11) Uani 1 1 d .
H9 H 1.1188 0.0869 0.2988 0.075 Uiso 1 1 calc R
C10 C 1.1341(4) 0.3637(4) 0.1131(4) 0.107(2) Uani 1 1 d .
H10A H 1.1421 0.3758 0.0568 0.160 Uiso 1 1 calc R
H10B H 1.1836 0.4113 0.1415 0.160 Uiso 1 1 calc R
H10C H 1.0789 0.3602 0.1300 0.160 Uiso 1 1 calc R
C11 C 1.1845(2) 0.1539(2) 0.8156(2) 0.0403(9) Uani 1 1 d .
C12 C 1.2514(3) 0.2324(3) 0.7812(3) 0.0523(10) Uani 1 1 d .
H12 H 1.2584 0.2356 0.7260 0.063 Uiso 1 1 calc R
C13 C 1.3071(3) 0.3050(3) 0.8267(4) 0.0721(14) Uani 1 1 d .
H13 H 1.3517 0.3573 0.8028 0.087 Uiso 1 1 calc R
C14 C 1.2969(4) 0.3005(3) 0.9073(4) 0.0810(17) Uani 1 1 d .
H14 H 1.3354 0.3500 0.9382 0.097 Uiso 1 1 calc R
C15 C 1.2320(4) 0.2254(3) 0.9433(3) 0.0769(15) Uani 1 1 d .
H15 H 1.2253 0.2240 0.9984 0.092 Uiso 1 1 calc R
C16 C 1.1755(3) 0.1506(3) 0.8981(3) 0.0581(11) Uani 1 1 d .
H16 H 1.1318 0.0984 0.9228 0.070 Uiso 1 1 calc R
C17 C 1.1637(2) -0.0168(2) 0.7658(2) 0.0430(9) Uani 1 1 d .
C18 C 1.1835(3) -0.0514(3) 0.6994(3) 0.0561(11) Uani 1 1 d .
H18 H 1.1722 -0.0372 0.6488 0.067 Uiso 1 1 calc R
C19 C 1.2199(3) -0.1069(3) 0.7072(4) 0.0704(15) Uani 1 1 d .
H19 H 1.2339 -0.1294 0.6624 0.084 Uiso 1 1 calc R
C20 C 1.2353(3) -0.1285(3) 0.7832(5) 0.089(2) Uani 1 1 d .
H20 H 1.2574 -0.1678 0.7894 0.107 Uiso 1 1 calc R
C21 C 1.2182(3) -0.0926(3) 0.8484(4) 0.0759(15) Uani 1 1 d .
H21 H 1.2314 -0.1056 0.8988 0.091 Uiso 1 1 calc R
C22 C 1.1817(3) -0.0374(3) 0.8415(3) 0.0587(11) Uani 1 1 d .
H22 H 1.1692 -0.0142 0.8868 0.070 Uiso 1 1 calc R
O1 O 1.1305(3) 0.2818(3) 0.1290(2) 0.0905(12) Uani 1 1 d .
B1 B 1.6667 0.3333 0.3831(5) 0.053(2) Uani 1 3 d S
F1 F 1.7480(4) 0.3520(5) 0.4003(5) 0.221(3) Uani 1 1 d .
F2 F 1.6667 0.3333 0.3129(8) 0.246(6) Uani 1 3 d S

loop_
_atom_site_aniso_label
_atom_site_aniso_U_11
_atom_site_aniso_U_22
_atom_site_aniso_U_33
_atom_site_aniso_U_23
_atom_site_aniso_U_13
_atom_site_aniso_U_12
Au1 0.04403(9) 0.04660(9) 0.04085(6) 0.00467(7) 0.00537(7) 0.02072(8)
Cu1 0.0600(3) 0.0600(3) 0.0502(5) 0.000 0.000 0.03002(17)
P1 0.0330(5) 0.0357(5) 0.0417(5) 0.0006(4) 0.0012(4) 0.0161(4)
C1 0.0323(18) 0.0323(18) 0.043(3) 0.000 0.000 0.0162(9)
C2 0.046(2) 0.051(2) 0.058(3) 0.005(2) 0.0047(19) 0.021(2)
C3 0.045(2) 0.045(2) 0.054(3) 0.0041(19) 0.0072(19) 0.0183(19)
C4 0.041(2) 0.046(2) 0.042(2) 0.0043(18) 0.0024(17) 0.0149(18)
C5 0.058(3) 0.055(3) 0.057(3) -0.001(2) 0.000(2) 0.027(2)
C6 0.051(3) 0.050(2) 0.080(3) 0.008(2) -0.004(2) 0.022(2)
C7 0.050(3) 0.067(3) 0.047(3) 0.009(2) -0.0017(19) 0.015(2)
C8 0.094(4) 0.078(3) 0.040(2) -0.005(2) 0.002(2) 0.044(3)
C9 0.065(3) 0.051(2) 0.064(3) 0.000(2) 0.007(2) 0.024(2)
C10 0.091(4) 0.086(4) 0.101(5) 0.044(4) -0.016(4) 0.013(3)
C11 0.0365(19) 0.038(2) 0.049(2) -0.0024(17) -0.0068(16) 0.0207(17)
C12 0.039(2) 0.046(2) 0.067(3) 0.002(2) 0.0001(19) 0.0172(19)
C13 0.058(3) 0.043(3) 0.096(4) -0.005(3) -0.010(3) 0.010(2)
C14 0.087(4) 0.046(3) 0.096(4) -0.012(3) -0.046(3) 0.024(3)
C15 0.106(4) 0.066(3) 0.056(3) -0.013(2) -0.030(3) 0.042(3)
C16 0.059(3) 0.050(2) 0.055(3) 0.003(2) -0.009(2) 0.020(2)
C17 0.0301(18) 0.040(2) 0.059(2) 0.0033(17) 0.0015(17) 0.0183(16)
C18 0.043(2) 0.050(2) 0.072(3) -0.003(2) 0.013(2) 0.0205(19)
C19 0.050(3) 0.052(3) 0.114(5) -0.006(3) 0.017(3) 0.029(2)
C20 0.048(3) 0.042(3) 0.182(7) 0.015(4) 0.002(4) 0.027(2)
C21 0.062(3) 0.068(3) 0.106(4) 0.013(3) -0.011(3) 0.039(3)
C22 0.052(2) 0.054(2) 0.073(3) 0.003(2) -0.009(2) 0.029(2)
O1 0.088(3) 0.097(3) 0.060(2) 0.0248(19) -0.0032(19) 0.027(2)
B1 0.061(3) 0.061(3) 0.037(4) 0.000 0.000 0.0307(17)
F1 0.142(5) 0.200(6) 0.324(10) 0.060(6) -0.029(5) 0.088(5)
F2 0.276(10) 0.276(10) 0.187(11) 0.000 0.000 0.138(5)

loop_
_atom_type_symbol
_atom_type_description
_atom_type_scat_dispersion_real
_atom_type_scat_dispersion_imag
_atom_type_scat_source
C C 0.0033 0.0016 'International Tables Vol C Tables 4.2.6.8 and 6.1.1.4'
O O 0.0106 0.0060 'International Tables Vol C Tables 4.2.6.8 and 6.1.1.4'
P P 0.1023 0.0942 'International Tables Vol C Tables 4.2.6.8 and 6.1.1.4'
Au Au -2.0133 8.8022 'International Tables Vol C Tables 4.2.6.8 and 6.1.1.4'
Cu Cu 0.3201 1.2651 'International Tables Vol C Tables 4.2.6.8 and 6.1.1.4'
B B 0.0013 0.0007 'International Tables Vol C Tables 4.2.6.8 and 6.1.1.4'
F F 0.0171 0.0103 'International Tables Vol C Tables 4.2.6.8 and 6.1.1.4'
H H 0.0000 0.0000 'International Tables Vol C Tables 4.2.6.8 and 6.1.1.4'

loop_
_geom_angle_atom_site_label_1
_geom_angle_atom_site_label_2
_geom_angle_atom_site_label_3
_geom_angle
_geom_angle_site_symmetry_1
_geom_angle_site_symmetry_3
C2 Au1 P1 177.84(13) . .
C2 Au1 Cu1 46.69(12) . .
P1 Au1 Cu1 133.67(3) . .
C2 Au1 Au1 102.87(12) . 3_765
P1 Au1 Au1 77.90(2) . 3_765
Cu1 Au1 Au1 56.946(9) . 3_765
C2 Au1 Au1 85.27(11) . 2_645
P1 Au1 Au1 93.43(2) . 2_645
Cu1 Au1 Au1 56.946(9) . 2_645
Au1 Au1 Au1 60.0 3_765 2_645
C2 Cu1 C2 117.21(7) . 2_645
C2 Cu1 C2 117.22(7) . 3_765
C2 Cu1 C2 117.21(7) 2_645 3_765
C2 Cu1 C3 113.26(16) . 3_765
C2 Cu1 C3 129.52(16) 2_645 3_765
C2 Cu1 C3 29.38(15) 3_765 3_765
C2 Cu1 C3 29.38(15) . .
C2 Cu1 C3 113.26(16) 2_645 .
C2 Cu1 C3 129.52(16) 3_765 .
C3 Cu1 C3 110.49(10) 3_765 .
C2 Cu1 C3 129.52(16) . 2_645
C2 Cu1 C3 29.38(15) 2_645 2_645
C2 Cu1 C3 113.26(16) 3_765 2_645
C3 Cu1 C3 110.49(10) 3_765 2_645
C3 Cu1 C3 110.49(10) . 2_645
C2 Cu1 Au1 90.45(12) . 2_645
C2 Cu1 Au1 43.58(13) 2_645 2_645
C2 Cu1 Au1 108.87(13) 3_765 2_645
C3 Cu1 Au1 137.63(11) 3_765 2_645
C3 Cu1 Au1 106.92(10) . 2_645
C3 Cu1 Au1 72.95(11) 2_645 2_645
C2 Cu1 Au1 108.87(13) . 3_765
C2 Cu1 Au1 90.46(12) 2_645 3_765
C2 Cu1 Au1 43.58(13) 3_765 3_765
C3 Cu1 Au1 72.96(11) 3_765 3_765
C3 Cu1 Au1 137.63(11) . 3_765
C3 Cu1 Au1 106.92(10) 2_645 3_765
Au1 Cu1 Au1 66.106(19) 2_645 3_765
C2 Cu1 Au1 43.58(13) . .
C2 Cu1 Au1 108.87(13) 2_645 .
C2 Cu1 Au1 90.46(12) 3_765 .
C3 Cu1 Au1 106.92(10) 3_765 .
C3 Cu1 Au1 72.96(11) . .
C3 Cu1 Au1 137.63(11) 2_645 .
Au1 Cu1 Au1 66.107(19) 2_645 .
Au1 Cu1 Au1 66.106(19) 3_765 .
C11 P1 C17 105.10(17) . .
C11 P1 C1 106.60(19) . .
C17 P1 C1 107.59(13) . .
C11 P1 Au1 114.37(13) . .
C17 P1 Au1 113.27(13) . .
C1 P1 Au1 109.47(17) . .
P1 C1 P1 107.76(19) 3_765 2_645
P1 C1 P1 107.76(19) 3_765 .
P1 C1 P1 107.76(19) 2_645 .
P1 C1 H1 111.1 3_765 .
P1 C1 H1 111.1 2_645 .
P1 C1 H1 111.1 . .
C3 C2 Au1 178.8(4) . .
C3 C2 Cu1 90.3(3) . .
Au1 C2 Cu1 89.74(17) . .
C2 C3 C4 174.9(5) . .
C2 C3 Cu1 60.3(3) . .
C4 C3 Cu1 124.8(3) . .
C5 C4 C9 117.2(4) . .
C5 C4 C3 120.7(4) . .
C9 C4 C3 122.1(4) . .
C4 C5 C6 121.6(4) . .
C4 C5 H5 119.2 . .
C6 C5 H5 119.2 . .
C7 C6 C5 119.6(4) . .
C7 C6 H6 120.2 . .
C5 C6 H6 120.2 . .
C6 C7 O1 124.7(5) . .
C6 C7 C8 119.3(4) . .
O1 C7 C8 115.9(5) . .
C7 C8 C9 121.3(4) . .
C7 C8 H8 119.3 . .
C9 C8 H8 119.3 . .
C4 C9 C8 120.9(4) . .
C4 C9 H9 119.6 . .
C8 C9 H9 119.6 . .
O1 C10 H10A 109.5 . .
O1 C10 H10B 109.5 . .
H10A C10 H10B 109.5 . .
O1 C10 H10C 109.5 . .
H10A C10 H10C 109.5 . .
H10B C10 H10C 109.5 . .
C12 C11 C16 118.4(4) . .
C12 C11 P1 118.0(3) . .
C16 C11 P1 123.5(3) . .
C13 C12 C11 121.1(5) . .
C13 C12 H12 119.4 . .
C11 C12 H12 119.4 . .
C14 C13 C12 119.6(5) . .
C14 C13 H13 120.2 . .
C12 C13 H13 120.2 . .
C15 C14 C13 121.2(5) . .
C15 C14 H14 119.4 . .
C13 C14 H14 119.4 . .
C14 C15 C16 120.0(5) . .
C14 C15 H15 120.0 . .
C16 C15 H15 120.0 . .
C15 C16 C11 119.7(4) . .
C15 C16 H16 120.1 . .
C11 C16 H16 120.1 . .
C18 C17 C22 119.4(4) . .
C18 C17 P1 118.5(3) . .
C22 C17 P1 122.0(3) . .
C19 C18 C17 120.8(5) . .
C19 C18 H18 119.6 . .
C17 C18 H18 119.6 . .
C18 C19 C20 118.9(5) . .
C18 C19 H19 120.6 . .
C20 C19 H19 120.6 . .
C21 C20 C19 120.3(5) . .
C21 C20 H20 119.8 . .
C19 C20 H20 119.8 . .
C20 C21 C22 121.4(5) . .
C20 C21 H21 119.3 . .
C22 C21 H21 119.3 . .
C21 C22 C17 119.0(5) . .
C21 C22 H22 120.5 . .
C17 C22 H22 120.5 . .
C7 O1 C10 119.0(5) . .
F2 B1 F1 102.9(6) . .
F2 B1 F1 102.9(6) . 3_875
F1 B1 F1 115.2(4) . 3_875
F2 B1 F1 102.9(6) . 2_745
F1 B1 F1 115.2(4) . 2_745
F1 B1 F1 115.2(4) 3_875 2_745

loop_
_geom_bond_atom_site_label_1
_geom_bond_atom_site_label_2
_geom_bond_distance
_geom_bond_site_symmetry_2
Au1 C2 2.018(5) .
Au1 P1 2.2828(10) .
Au1 Cu1 2.9278(7) .
Au1 Au1 3.1937(3) 3_765
Au1 Au1 3.1938(3) 2_645
Cu1 C2 2.130(4) .
Cu1 C2 2.130(4) 2_645
Cu1 C2 2.130(4) 3_765
Cu1 C3 2.453(4) 3_765
Cu1 C3 2.453(4) .
Cu1 C3 2.453(4) 2_645
Cu1 Au1 2.9278(7) 2_645
Cu1 Au1 2.9278(7) 3_765
P1 C11 1.814(4) .
P1 C17 1.826(4) .
P1 C1 1.884(2) .
C1 P1 1.884(2) 3_765
C1 P1 1.884(2) 2_645
C1 H1 0.9800 .
C2 C3 1.204(6) .
C3 C4 1.431(6) .
C4 C5 1.375(6) .
C4 C9 1.380(6) .
C5 C6 1.412(6) .
C5 H5 0.9300 .
C6 C7 1.350(7) .
C6 H6 0.9300 .
C7 O1 1.359(5) .
C7 C8 1.365(7) .
C8 C9 1.381(6) .
C8 H8 0.9300 .
C9 H9 0.9300 .
C10 O1 1.402(8) .
C10 H10A 0.9600 .
C10 H10B 0.9600 .
C10 H10C 0.9600 .
C11 C12 1.386(5) .
C11 C16 1.389(6) .
C12 C13 1.362(6) .
C12 H12 0.9300 .
C13 C14 1.359(8) .
C13 H13 0.9300 .
C14 C15 1.353(8) .
C14 H14 0.9300 .
C15 C16 1.384(6) .
C15 H15 0.9300 .
C16 H16 0.9300 .
C17 C18 1.382(5) .
C17 C22 1.394(6) .
C18 C19 1.381(7) .
C18 H18 0.9300 .
C19 C20 1.387(8) .
C19 H19 0.9300 .
C20 C21 1.357(8) .
C20 H20 0.9300 .
C21 C22 1.376(6) .
C21 H21 0.9300 .
C22 H22 0.9300 .
B1 F2 1.177(14) .
B1 F1 1.299(6) .
B1 F1 1.299(6) 3_875
B1 F1 1.299(6) 2_745
